data_4119106
loop_
_publ_author_name
'Lee, Han'
'Jordan, Richard F.'

_publ_section_title
;
 Unusual Reactivity of Tris(pyrazolyl)borate Zirconium Benzyl Complexes
;
_journal_issue 26
_journal_name_full 'Journal of the American Chemical Society'
_journal_page_first 9384
_journal_page_last 9385
_journal_paper_doi 10.1021/ja0527673
_journal_volume 127
_journal_year 2005
_chemical_formula_sum 'C36 H43 B N6 Zr'
_chemical_formula_weight 661.79
_chemical_name_systematic
; 
 ? 
;
_space_group_IT_number 2
_symmetry_space_group_name_Hall '-P 1'
_symmetry_space_group_name_H-M 'P -1'
_atom_sites_solution_hydrogens geom
_atom_sites_solution_primary direct
_atom_sites_solution_secondary difmap
_audit_creation_method SHELXL-97
_cell_angle_alpha 97.674(7)
_cell_angle_beta 111.169(7)
_cell_angle_gamma 106.607(7)
_cell_formula_units_Z 2
_cell_length_a 10.654(5)
_cell_length_b 12.580(6)
_cell_length_c 14.229(7)
_cell_measurement_temperature 100(2)
_cell_volume 1643.3(14)
_computing_structure_refinement 'SHELXL-97 (Sheldrick, 1997)'
_computing_structure_solution 'SHELXS-97 (Sheldrick, 1990)'
_diffrn_ambient_temperature 100(2)
_diffrn_measured_fraction_theta_full 0.997
_diffrn_measured_fraction_theta_max 0.997
_diffrn_radiation_monochromator graphite
_diffrn_radiation_source 'fine-focus sealed tube'
_diffrn_radiation_type MoK\a
_diffrn_radiation_wavelength 0.71073
_diffrn_reflns_av_R_equivalents 0.0307
_diffrn_reflns_av_sigmaI/netI 0.0479
_diffrn_reflns_limit_h_max 12
_diffrn_reflns_limit_h_min -12
_diffrn_reflns_limit_k_max 14
_diffrn_reflns_limit_k_min -14
_diffrn_reflns_limit_l_max 16
_diffrn_reflns_limit_l_min -16
_diffrn_reflns_number 15935
_diffrn_reflns_theta_full 25.03
_diffrn_reflns_theta_max 25.03
_diffrn_reflns_theta_min 1.75
_exptl_absorpt_coefficient_mu 0.369
_exptl_absorpt_correction_T_max 0.964
_exptl_absorpt_correction_T_min 0.873
_exptl_absorpt_correction_type multi-scan
_exptl_absorpt_process_details
;
 Absorption corrections were applied using SADABS based on 
 redundant diffractions. SHELXTL (version 5.1) program library 
 (G. Sheldrick, Bruker Analytical X-ray Systems, Madison, WI)
;
_exptl_crystal_density_diffrn 1.337
_exptl_crystal_density_method 'not measured'
_exptl_crystal_F_000 692
_exptl_crystal_size_max 0.15
_exptl_crystal_size_mid 0.10
_exptl_crystal_size_min 0.10
_refine_diff_density_max 0.545
_refine_diff_density_min -0.370
_refine_diff_density_rms 0.062
_refine_ls_extinction_method none
_refine_ls_goodness_of_fit_ref 1.038
_refine_ls_hydrogen_treatment mixed
_refine_ls_matrix_type full
_refine_ls_number_parameters 407
_refine_ls_number_reflns 5794
_refine_ls_number_restraints 0
_refine_ls_restrained_S_all 1.038
_refine_ls_R_factor_all 0.0425
_refine_ls_R_factor_gt 0.0356
_refine_ls_shift/su_max 0.001
_refine_ls_shift/su_mean 0.000
_refine_ls_structure_factor_coef Fsqd
_refine_ls_weighting_details 'calc w=1/[\s^2^(Fo^2^)+(0.0417P)^2^+0.0000P] where P=(Fo^2^+2Fc^2^)/3'
_refine_ls_weighting_scheme calc
_refine_ls_wR_factor_gt 0.0816
_refine_ls_wR_factor_ref 0.0839
_reflns_number_gt 5079
_reflns_number_total 5794
_reflns_threshold_expression >2sigma(I)
_cod_data_source_file ja0527673sup1.cif
_cod_data_source_block hlee12s
_cod_database_code 4119106

loop_
_symmetry_equiv_pos_as_xyz
'x, y, z'
'-x, -y, -z'

loop_
_atom_site_label
_atom_site_type_symbol
_atom_site_fract_x
_atom_site_fract_y
_atom_site_fract_z
_atom_site_U_iso_or_equiv
_atom_site_adp_type
_atom_site_occupancy
_atom_site_symmetry_multiplicity
_atom_site_calc_flag
_atom_site_refinement_flags
B1 B 0.1424(3) 0.0328(3) 0.8372(2) 0.0235(7) Uani 1 1 d .
C1 C 0.1685(3) 0.1410(2) 1.01648(19) 0.0243(6) Uani 1 1 d .
C2 C 0.2315(3) 0.0675(3) 1.0789(2) 0.0373(7) Uani 1 1 d .
H2A H 0.1682 -0.0134 1.0466 0.056 Uiso 1 1 calc R
H2B H 0.2407 0.0902 1.1503 0.056 Uiso 1 1 calc R
H2C H 0.3270 0.0775 1.0805 0.056 Uiso 1 1 calc R
C3 C 0.1406(3) 0.2353(2) 1.0501(2) 0.0257(6) Uani 1 1 d .
H3 H 0.1586 0.2690 1.1198 0.031 Uiso 1 1 calc R
C4 C 0.0808(3) 0.2722(2) 0.9621(2) 0.0231(6) Uani 1 1 d .
C5 C 0.0294(3) 0.3706(2) 0.9563(2) 0.0300(6) Uani 1 1 d .
H5A H -0.0167 0.3710 0.8830 0.045 Uiso 1 1 calc R
H5B H 0.1116 0.4429 0.9949 0.045 Uiso 1 1 calc R
H5C H -0.0405 0.3627 0.9870 0.045 Uiso 1 1 calc R
C6 C -0.2277(3) -0.0871(2) 0.63581(19) 0.0239(6) Uani 1 1 d .
C7 C -0.3611(3) -0.0755(2) 0.5631(2) 0.0310(7) Uani 1 1 d .
H7A H -0.3939 -0.0283 0.6026 0.047 Uiso 1 1 calc R
H7B H -0.4366 -0.1519 0.5277 0.047 Uiso 1 1 calc R
H7C H -0.3408 -0.0386 0.5110 0.047 Uiso 1 1 calc R
C8 C -0.2079(3) -0.1890(2) 0.6505(2) 0.0272(6) Uani 1 1 d .
H8 H -0.2770 -0.2648 0.6164 0.033 Uiso 1 1 calc R
C9 C -0.0694(3) -0.1591(2) 0.7239(2) 0.0258(6) Uani 1 1 d .
C10 C 0.0117(3) -0.2343(2) 0.7661(2) 0.0324(7) Uani 1 1 d .
H10A H 0.0930 -0.2225 0.7465 0.049 Uiso 1 1 calc R
H10B H -0.0529 -0.3151 0.7369 0.049 Uiso 1 1 calc R
H10C H 0.0482 -0.2145 0.8424 0.049 Uiso 1 1 calc R
C11 C 0.2985(3) 0.1986(2) 0.68889(19) 0.0241(6) Uani 1 1 d .
C12 C 0.3024(3) 0.2797(2) 0.6213(2) 0.0292(6) Uani 1 1 d .
H12A H 0.2165 0.2464 0.5547 0.044 Uiso 1 1 calc R
H12B H 0.3891 0.2931 0.6082 0.044 Uiso 1 1 calc R
H12C H 0.3043 0.3529 0.6567 0.044 Uiso 1 1 calc R
C13 C 0.4000(3) 0.1485(2) 0.7256(2) 0.0275(6) Uani 1 1 d .
H13 H 0.4827 0.1579 0.7118 0.033 Uiso 1 1 calc R
C14 C 0.3580(3) 0.0825(2) 0.7859(2) 0.0258(6) Uani 1 1 d .
C15 C 0.4326(3) 0.0143(3) 0.8475(2) 0.0369(7) Uani 1 1 d .
H15A H 0.4577 0.0441 0.9218 0.055 Uiso 1 1 calc R
H15B H 0.5207 0.0205 0.8378 0.055 Uiso 1 1 calc R
H15C H 0.3683 -0.0666 0.8235 0.055 Uiso 1 1 calc R
C16 C -0.0801(3) 0.1386(2) 0.52501(19) 0.0246(6) Uani 1 1 d .
H16A H 0.0099 0.1457 0.5163 0.030 Uiso 1 1 calc R
H16B H -0.1425 0.0562 0.4992 0.030 Uiso 1 1 calc R
C17 C -0.1551(3) 0.2039(2) 0.46040(19) 0.0248(6) Uani 1 1 d .
C18 C -0.3048(3) 0.1623(2) 0.4043(2) 0.0299(6) Uani 1 1 d .
H18 H -0.3601 0.0890 0.4060 0.036 Uiso 1 1 calc R
C19 C -0.3757(3) 0.2242(2) 0.3462(2) 0.0336(7) Uani 1 1 d .
H19 H -0.4778 0.1931 0.3091 0.040 Uiso 1 1 calc R
C20 C -0.2991(3) 0.3305(2) 0.3419(2) 0.0351(7) Uani 1 1 d .
H20 H -0.3476 0.3733 0.3025 0.042 Uiso 1 1 calc R
C21 C -0.1509(3) 0.3740(2) 0.3956(2) 0.0347(7) Uani 1 1 d .
H21 H -0.0967 0.4470 0.3929 0.042 Uiso 1 1 calc R
C22 C -0.0806(3) 0.3111(2) 0.4539(2) 0.0291(6) Uani 1 1 d .
H22 H 0.0217 0.3425 0.4903 0.035 Uiso 1 1 calc R
C23 C 0.0978(2) 0.38674(19) 0.73648(18) 0.0177(5) Uani 1 1 d .
H23A H 0.1276 0.3888 0.6782 0.021 Uiso 1 1 calc R
H23B H 0.0178 0.4164 0.7173 0.021 Uiso 1 1 calc R
C24 C 0.2166(3) 0.4879(2) 0.8185(2) 0.0262(6) Uani 1 1 d .
C25 C 0.3595(3) 0.4952(2) 0.8556(2) 0.0331(7) Uani 1 1 d .
H25 H 0.3817 0.4326 0.8300 0.040 Uiso 1 1 calc R
C26 C 0.4702(3) 0.5921(3) 0.9293(2) 0.0404(8) Uani 1 1 d .
H26 H 0.5673 0.5960 0.9521 0.048 Uiso 1 1 calc R
C27 C 0.4400(3) 0.6828(3) 0.9696(2) 0.0431(8) Uani 1 1 d .
H27 H 0.5161 0.7491 1.0202 0.052 Uiso 1 1 calc R
C28 C 0.3012(3) 0.6769(3) 0.9367(2) 0.0409(8) Uani 1 1 d .
H28 H 0.2801 0.7385 0.9656 0.049 Uiso 1 1 calc R
C29 C 0.1895(3) 0.5812(2) 0.8608(2) 0.0329(7) Uani 1 1 d .
H29 H 0.0931 0.5792 0.8373 0.040 Uiso 1 1 calc R
C30 C -0.2370(3) 0.2134(2) 0.6911(2) 0.0233(6) Uani 1 1 d .
H30A H -0.3122 0.1573 0.6250 0.028 Uiso 1 1 calc R
H30B H -0.2531 0.1828 0.7481 0.028 Uiso 1 1 calc R
C31 C -0.2740(3) 0.3207(2) 0.6954(2) 0.0261(6) Uani 1 1 d .
C32 C -0.2915(3) 0.3738(2) 0.6127(2) 0.0299(6) Uani 1 1 d .
H32 H -0.2762 0.3429 0.5548 0.036 Uiso 1 1 calc R
C33 C -0.3301(3) 0.4695(2) 0.6138(2) 0.0356(7) Uani 1 1 d .
H33 H -0.3426 0.5028 0.5564 0.043 Uiso 1 1 calc R
C34 C -0.3508(3) 0.5175(2) 0.6978(3) 0.0390(8) Uani 1 1 d .
H34 H -0.3778 0.5833 0.6982 0.047 Uiso 1 1 calc R
C35 C -0.3320(3) 0.4689(2) 0.7806(2) 0.0354(7) Uani 1 1 d .
H35 H -0.3446 0.5021 0.8390 0.042 Uiso 1 1 calc R
C36 C -0.2946(3) 0.3716(2) 0.7796(2) 0.0304(6) Uani 1 1 d .
H36 H -0.2827 0.3389 0.8372 0.036 Uiso 1 1 calc R
H37 H 0.194(2) -0.0197(18) 0.8820(17) 0.013(6) Uiso 1 1 d .
N1 N 0.0726(2) 0.20305(17) 0.87734(15) 0.0216(5) Uani 1 1 d .
N2 N 0.1284(2) 0.12251(17) 0.91289(16) 0.0226(5) Uani 1 1 d .
N3 N -0.1054(2) 0.00303(17) 0.69853(16) 0.0225(5) Uani 1 1 d .
N4 N -0.0086(2) -0.04382(17) 0.75353(16) 0.0217(5) Uani 1 1 d .
N5 N 0.1961(2) 0.16477(17) 0.72439(16) 0.0226(5) Uani 1 1 d .
N6 N 0.2352(2) 0.09278(17) 0.78498(15) 0.0219(5) Uani 1 1 d .
Zr1 Zr -0.02313(3) 0.20097(2) 0.700524(18) 0.01870(9) Uani 1 1 d .

loop_
_atom_site_aniso_label
_atom_site_aniso_U_11
_atom_site_aniso_U_22
_atom_site_aniso_U_33
_atom_site_aniso_U_23
_atom_site_aniso_U_13
_atom_site_aniso_U_12
B1 0.0280(17) 0.0260(16) 0.0197(16) 0.0075(13) 0.0075(13) 0.0167(14)
C1 0.0260(14) 0.0288(15) 0.0183(14) 0.0065(11) 0.0067(12) 0.0133(12)
C2 0.052(2) 0.0465(19) 0.0220(15) 0.0120(14) 0.0129(14) 0.0322(16)
C3 0.0277(15) 0.0295(15) 0.0189(14) 0.0044(11) 0.0082(12) 0.0118(12)
C4 0.0205(13) 0.0245(14) 0.0237(14) 0.0038(11) 0.0089(11) 0.0088(11)
C5 0.0370(17) 0.0289(15) 0.0264(15) 0.0047(12) 0.0117(13) 0.0186(13)
C6 0.0288(15) 0.0232(14) 0.0206(14) 0.0072(11) 0.0109(12) 0.0092(12)
C7 0.0273(15) 0.0259(15) 0.0303(16) 0.0070(12) 0.0051(13) 0.0053(12)
C8 0.0360(16) 0.0186(14) 0.0257(15) 0.0059(11) 0.0126(13) 0.0084(12)
C9 0.0376(16) 0.0225(14) 0.0244(14) 0.0079(11) 0.0168(13) 0.0154(13)
C10 0.0440(18) 0.0243(15) 0.0351(16) 0.0107(13) 0.0166(14) 0.0197(13)
C11 0.0239(14) 0.0236(14) 0.0208(14) 0.0013(11) 0.0080(12) 0.0069(12)
C12 0.0269(15) 0.0317(16) 0.0285(15) 0.0067(12) 0.0128(13) 0.0090(13)
C13 0.0216(14) 0.0311(15) 0.0291(15) 0.0022(12) 0.0104(12) 0.0115(12)
C14 0.0261(15) 0.0250(14) 0.0216(14) -0.0004(11) 0.0052(12) 0.0120(12)
C15 0.0332(17) 0.0442(18) 0.0384(18) 0.0118(14) 0.0111(14) 0.0257(15)
C16 0.0268(15) 0.0239(14) 0.0201(14) 0.0052(11) 0.0075(12) 0.0081(12)
C17 0.0323(15) 0.0255(14) 0.0172(13) 0.0027(11) 0.0107(12) 0.0121(12)
C18 0.0336(16) 0.0264(15) 0.0254(15) 0.0068(12) 0.0084(13) 0.0098(13)
C19 0.0328(16) 0.0389(17) 0.0248(15) 0.0072(13) 0.0060(13) 0.0155(14)
C20 0.050(2) 0.0383(17) 0.0269(16) 0.0167(13) 0.0153(15) 0.0264(15)
C21 0.0484(19) 0.0284(16) 0.0290(16) 0.0114(13) 0.0161(15) 0.0147(14)
C22 0.0341(16) 0.0300(15) 0.0229(15) 0.0085(12) 0.0113(13) 0.0114(13)
C23 0.0190(13) 0.0193(13) 0.0159(13) 0.0060(10) 0.0056(11) 0.0101(11)
C24 0.0286(15) 0.0261(15) 0.0245(15) 0.0091(12) 0.0106(12) 0.0105(12)
C25 0.0327(16) 0.0323(16) 0.0299(16) 0.0026(13) 0.0096(13) 0.0127(13)
C26 0.0307(17) 0.0427(19) 0.0370(18) 0.0043(15) 0.0070(14) 0.0107(15)
C27 0.044(2) 0.0339(18) 0.0361(18) -0.0016(14) 0.0088(15) 0.0082(15)
C28 0.053(2) 0.0307(17) 0.0401(18) 0.0030(14) 0.0214(16) 0.0166(15)
C29 0.0368(17) 0.0286(16) 0.0351(17) 0.0090(13) 0.0148(14) 0.0144(13)
C30 0.0212(14) 0.0242(14) 0.0247(14) 0.0060(11) 0.0075(12) 0.0115(11)
C31 0.0171(13) 0.0265(15) 0.0308(15) 0.0045(12) 0.0085(12) 0.0058(11)
C32 0.0275(15) 0.0279(15) 0.0330(16) 0.0067(13) 0.0111(13) 0.0109(12)
C33 0.0361(17) 0.0242(15) 0.0452(19) 0.0110(14) 0.0145(15) 0.0118(13)
C34 0.0319(17) 0.0247(16) 0.057(2) 0.0078(15) 0.0147(16) 0.0124(13)
C35 0.0262(16) 0.0292(16) 0.0430(18) -0.0065(14) 0.0133(14) 0.0079(13)
C36 0.0213(14) 0.0336(16) 0.0324(16) 0.0056(13) 0.0089(13) 0.0090(12)
N1 0.0244(12) 0.0218(11) 0.0204(11) 0.0066(9) 0.0072(10) 0.0136(9)
N2 0.0255(12) 0.0232(12) 0.0208(12) 0.0075(9) 0.0072(10) 0.0137(10)
N3 0.0249(12) 0.0231(12) 0.0200(11) 0.0073(9) 0.0066(10) 0.0122(10)
N4 0.0282(12) 0.0201(11) 0.0200(11) 0.0078(9) 0.0096(10) 0.0127(10)
N5 0.0270(12) 0.0239(12) 0.0199(11) 0.0073(9) 0.0093(10) 0.0135(10)
N6 0.0230(12) 0.0242(12) 0.0185(11) 0.0047(9) 0.0049(9) 0.0138(10)
Zr1 0.02010(14) 0.01825(14) 0.01771(14) 0.00553(10) 0.00574(10) 0.00941(10)

loop_
_atom_type_symbol
_atom_type_description
_atom_type_scat_dispersion_real
_atom_type_scat_dispersion_imag
_atom_type_scat_source
C C 0.0033 0.0016 'International Tables Vol C Tables 4.2.6.8 and 6.1.1.4'
B B 0.0013 0.0007 'International Tables Vol C Tables 4.2.6.8 and 6.1.1.4'
N N 0.0061 0.0033 'International Tables Vol C Tables 4.2.6.8 and 6.1.1.4'
Zr Zr -2.9673 0.5597 'International Tables Vol C Tables 4.2.6.8 and 6.1.1.4'
H H 0.0000 0.0000 'International Tables Vol C Tables 4.2.6.8 and 6.1.1.4'

loop_
_geom_angle_atom_site_label_1
_geom_angle_atom_site_label_2
_geom_angle_atom_site_label_3
_geom_angle
N2 B1 N6 110.0(2)
N2 B1 N4 109.2(2)
N6 B1 N4 109.7(2)
N2 C1 C3 107.9(2)
N2 C1 C2 123.4(2)
C3 C1 C2 128.7(2)
C1 C3 C4 106.5(2)
N1 C4 C3 109.6(2)
N1 C4 C5 122.6(2)
C3 C4 C5 127.8(2)
N3 C6 C8 109.5(2)
N3 C6 C7 123.9(2)
C8 C6 C7 126.5(2)
C9 C8 C6 106.6(2)
N4 C9 C8 108.0(2)
N4 C9 C10 122.3(2)
C8 C9 C10 129.6(2)
N5 C11 C13 109.8(2)
N5 C11 C12 124.9(2)
C13 C11 C12 125.3(2)
C14 C13 C11 106.7(2)
N6 C14 C13 107.7(2)
N6 C14 C15 123.5(2)
C13 C14 C15 128.7(3)
C17 C16 Zr1 113.27(17)
C22 C17 C18 116.0(2)
C22 C17 C16 122.0(2)
C18 C17 C16 122.0(2)
C19 C18 C17 122.3(3)
C20 C19 C18 120.4(3)
C19 C20 C21 119.1(3)
C20 C21 C22 120.2(3)
C17 C22 C21 122.1(3)
C24 C23 Zr1 144.41(17)
C25 C24 C29 117.0(2)
C25 C24 C23 121.8(2)
C29 C24 C23 121.2(2)
C26 C25 C24 121.3(3)
C27 C26 C25 120.3(3)
C28 C27 C26 119.7(3)
C27 C28 C29 120.5(3)
C28 C29 C24 121.2(3)
C31 C30 Zr1 126.46(17)
C36 C31 C32 116.7(2)
C36 C31 C30 122.4(2)
C32 C31 C30 120.9(2)
C33 C32 C31 121.5(3)
C32 C33 C34 120.5(3)
C35 C34 C33 119.3(3)
C34 C35 C36 120.5(3)
C35 C36 C31 121.4(3)
C4 N1 N2 105.97(19)
C4 N1 Zr1 131.02(16)
N2 N1 Zr1 122.94(14)
C1 N2 N1 110.1(2)
C1 N2 B1 129.8(2)
N1 N2 B1 120.1(2)
C6 N3 N4 105.9(2)
C6 N3 Zr1 132.63(16)
N4 N3 Zr1 119.93(15)
C9 N4 N3 109.9(2)
C9 N4 B1 128.7(2)
N3 N4 B1 121.3(2)
C11 N5 N6 105.9(2)
C11 N5 Zr1 134.41(17)
N6 N5 Zr1 119.66(15)
C14 N6 N5 109.9(2)
C14 N6 B1 128.1(2)
N5 N6 B1 121.9(2)
C23 Zr1 C30 97.53(9)
C23 Zr1 C16 102.38(9)
C30 Zr1 C16 100.22(9)
C23 Zr1 N1 91.94(8)
C30 Zr1 N1 96.62(8)
C16 Zr1 N1 156.15(8)
C23 Zr1 N3 166.12(8)
C30 Zr1 N3 90.85(8)
C16 Zr1 N3 86.89(8)
N1 Zr1 N3 76.06(7)
C23 Zr1 N5 89.33(8)
C30 Zr1 N5 171.04(8)
C16 Zr1 N5 83.81(8)
N1 Zr1 N5 77.32(7)
N3 Zr1 N5 81.34(7)

loop_
_geom_bond_atom_site_label_1
_geom_bond_atom_site_label_2
_geom_bond_distance
B1 N2 1.530(4)
B1 N6 1.534(4)
B1 N4 1.536(4)
C1 N2 1.344(3)
C1 C3 1.370(4)
C1 C2 1.496(3)
C3 C4 1.391(4)
C4 N1 1.349(3)
C4 C5 1.491(3)
C6 N3 1.351(3)
C6 C8 1.389(3)
C6 C7 1.486(4)
C8 C9 1.369(4)
C9 N4 1.343(3)
C9 C10 1.500(3)
C11 N5 1.348(3)
C11 C13 1.382(4)
C11 C12 1.495(4)
C13 C14 1.370(4)
C14 N6 1.347(3)
C14 C15 1.492(4)
C16 C17 1.485(3)
C16 Zr1 2.309(3)
C17 C22 1.391(4)
C17 C18 1.396(4)
C18 C19 1.384(4)
C19 C20 1.375(4)
C20 C21 1.377(4)
C21 C22 1.393(4)
C23 C24 1.483(3)
C23 Zr1 2.206(2)
C24 C25 1.391(4)
C24 C29 1.397(4)
C25 C26 1.385(4)
C26 C27 1.379(4)
C27 C28 1.357(4)
C28 C29 1.392(4)
C30 C31 1.511(3)
C30 Zr1 2.286(3)
C31 C36 1.399(4)
C31 C32 1.410(4)
C32 C33 1.380(4)
C33 C34 1.384(4)
C34 C35 1.377(4)
C35 C36 1.392(4)
N1 N2 1.378(3)
N1 Zr1 2.342(2)
N3 N4 1.382(3)
N3 Zr1 2.384(2)
N5 N6 1.379(3)
N5 Zr1 2.420(2)

loop_
_geom_torsion_atom_site_label_1
_geom_torsion_atom_site_label_2
_geom_torsion_atom_site_label_3
_geom_torsion_atom_site_label_4
_geom_torsion
N2 C1 C3 C4 0.5(3)
C2 C1 C3 C4 -179.4(3)
C1 C3 C4 N1 -0.2(3)
C1 C3 C4 C5 179.0(3)
N3 C6 C8 C9 -0.2(3)
C7 C6 C8 C9 179.7(3)
C6 C8 C9 N4 0.9(3)
C6 C8 C9 C10 -177.0(3)
N5 C11 C13 C14 -0.3(3)
C12 C11 C13 C14 178.8(2)
C11 C13 C14 N6 0.1(3)
C11 C13 C14 C15 -177.1(3)
Zr1 C16 C17 C22 80.1(3)
Zr1 C16 C17 C18 -98.6(3)
C22 C17 C18 C19 -0.6(4)
C16 C17 C18 C19 178.2(2)
C17 C18 C19 C20 0.1(4)
C18 C19 C20 C21 0.5(4)
C19 C20 C21 C22 -0.5(4)
C18 C17 C22 C21 0.6(4)
C16 C17 C22 C21 -178.2(2)
C20 C21 C22 C17 -0.1(4)
Zr1 C23 C24 C25 66.1(4)
Zr1 C23 C24 C29 -114.9(3)
C29 C24 C25 C26 -1.6(4)
C23 C24 C25 C26 177.5(3)
C24 C25 C26 C27 1.7(5)
C25 C26 C27 C28 -0.1(5)
C26 C27 C28 C29 -1.5(5)
C27 C28 C29 C24 1.5(5)
C25 C24 C29 C28 0.0(4)
C23 C24 C29 C28 -179.1(3)
Zr1 C30 C31 C36 -111.8(3)
Zr1 C30 C31 C32 69.0(3)
C36 C31 C32 C33 -1.5(4)
C30 C31 C32 C33 177.7(2)
C31 C32 C33 C34 1.0(4)
C32 C33 C34 C35 0.2(4)
C33 C34 C35 C36 -0.9(4)
C34 C35 C36 C31 0.5(4)
C32 C31 C36 C35 0.7(4)
C30 C31 C36 C35 -178.4(2)
C3 C4 N1 N2 -0.2(3)
C5 C4 N1 N2 -179.4(2)
C3 C4 N1 Zr1 176.83(17)
C5 C4 N1 Zr1 -2.4(4)
C3 C1 N2 N1 -0.7(3)
C2 C1 N2 N1 179.2(2)
C3 C1 N2 B1 176.7(2)
C2 C1 N2 B1 -3.4(4)
C4 N1 N2 C1 0.6(3)
Zr1 N1 N2 C1 -176.78(16)
C4 N1 N2 B1 -177.1(2)
Zr1 N1 N2 B1 5.6(3)
N6 B1 N2 C1 -119.9(3)
N4 B1 N2 C1 119.6(3)
N6 B1 N2 N1 57.3(3)
N4 B1 N2 N1 -63.2(3)
C8 C6 N3 N4 -0.5(3)
C7 C6 N3 N4 179.6(2)
C8 C6 N3 Zr1 164.77(17)
C7 C6 N3 Zr1 -15.2(4)
C8 C9 N4 N3 -1.2(3)
C10 C9 N4 N3 176.9(2)
C8 C9 N4 B1 176.9(2)
C10 C9 N4 B1 -5.0(4)
C6 N3 N4 C9 1.0(3)
Zr1 N3 N4 C9 -166.49(16)
C6 N3 N4 B1 -177.2(2)
Zr1 N3 N4 B1 15.3(3)
N2 B1 N4 C9 -127.5(3)
N6 B1 N4 C9 111.8(3)
N2 B1 N4 N3 50.4(3)
N6 B1 N4 N3 -70.3(3)
C13 C11 N5 N6 0.4(3)
C12 C11 N5 N6 -178.7(2)
C13 C11 N5 Zr1 -178.28(17)
C12 C11 N5 Zr1 2.6(4)
C13 C14 N6 N5 0.2(3)
C15 C14 N6 N5 177.5(2)
C13 C14 N6 B1 177.7(2)
C15 C14 N6 B1 -4.9(4)
C11 N5 N6 C14 -0.3(3)
Zr1 N5 N6 C14 178.57(15)
C11 N5 N6 B1 -178.1(2)
Zr1 N5 N6 B1 0.8(3)
N2 B1 N6 C14 122.1(3)
N4 B1 N6 C14 -117.7(3)
N2 B1 N6 N5 -60.6(3)
N4 B1 N6 N5 59.6(3)
C24 C23 Zr1 C30 110.6(3)
C24 C23 Zr1 C16 -147.2(3)
C24 C23 Zr1 N1 13.6(3)
C24 C23 Zr1 N3 -16.1(6)
C24 C23 Zr1 N5 -63.7(3)
C31 C30 Zr1 C23 6.9(2)
C31 C30 Zr1 C16 -97.2(2)
C31 C30 Zr1 N1 99.8(2)
C31 C30 Zr1 N3 175.8(2)
C17 C16 Zr1 C23 -53.8(2)
C17 C16 Zr1 C30 46.29(19)
C17 C16 Zr1 N1 -179.46(17)
C17 C16 Zr1 N3 136.59(19)
C17 C16 Zr1 N5 -141.79(19)
C4 N1 Zr1 C23 50.2(2)
N2 N1 Zr1 C23 -133.16(18)
C4 N1 Zr1 C30 -47.6(2)
N2 N1 Zr1 C30 129.03(18)
C4 N1 Zr1 C16 177.6(2)
N2 N1 Zr1 C16 -5.8(3)
C4 N1 Zr1 N3 -136.8(2)
N2 N1 Zr1 N3 39.79(17)
C4 N1 Zr1 N5 139.1(2)
N2 N1 Zr1 N5 -44.28(17)
C6 N3 Zr1 C23 177.2(3)
N4 N3 Zr1 C23 -19.3(4)
C6 N3 Zr1 C30 49.8(2)
N4 N3 Zr1 C30 -146.62(17)
C6 N3 Zr1 C16 -50.4(2)
N4 N3 Zr1 C16 113.19(17)
C6 N3 Zr1 N1 146.4(2)
N4 N3 Zr1 N1 -50.01(16)
C6 N3 Zr1 N5 -134.6(2)
N4 N3 Zr1 N5 28.99(16)
C11 N5 Zr1 C23 -48.9(2)
N6 N5 Zr1 C23 132.52(17)
C11 N5 Zr1 C16 53.6(2)
N6 N5 Zr1 C16 -124.95(18)
C11 N5 Zr1 N1 -141.1(2)
N6 N5 Zr1 N1 40.38(16)
C11 N5 Zr1 N3 141.4(2)
N6 N5 Zr1 N3 -37.17(16)
